data_7124387
loop_
_publ_author_name
'Hill, Anthony'
'Watson, Lachlan J.'
'Frogley, Benjamin'

_publ_section_title
;
 Bridging selenocarbonyl ligands: An open and shut case.
;
_journal_name_full 'Chemical Communications'
_journal_paper_doi 10.1039/C9CC07757J
_journal_year 2019
_chemical_formula_moiety 'C19 H24 Au B Cl2 N6 O2 Se W, C H2 Cl2'
_chemical_formula_sum 'C20 H26 Au B Cl4 N6 O2 Se W'
_chemical_formula_weight 994.85
_space_group_crystal_system monoclinic
_space_group_IT_number 4
_space_group_name_Hall 'P 2yb'
_space_group_name_H-M_alt 'P 1 21 1'
_symmetry_space_group_name_Hall 'P 2yb'
_symmetry_space_group_name_H-M 'P 1 21 1'
_atom_sites_solution_hydrogens geom
_audit_creation_method SHELXL-2014/7
_audit_update_record
;
2019-08-27 deposited with the CCDC.    2019-10-28 downloaded from the CCDC.
;
_cell_angle_alpha 90
_cell_angle_beta 106.216(2)
_cell_angle_gamma 90
_cell_formula_units_Z 4
_cell_length_a 14.1718(3)
_cell_length_b 15.5447(4)
_cell_length_c 15.4562(4)
_cell_measurement_reflns_used 5434
_cell_measurement_temperature 150.0(1)
_cell_measurement_theta_max 70.6630
_cell_measurement_theta_min 5.7110
_cell_volume 3269.48(14)
_computing_cell_refinement 'CrysAlisPro 1.171.40.36a (Rigaku OD, 2018)'
_computing_data_collection 'CrysAlisPro 1.171.40.36a (Rigaku OD, 2018)'
_computing_data_reduction 'CrysAlisPro 1.171.40.36a (Rigaku OD, 2018)'
_computing_structure_refinement 'SHELXL-2014/7 (Sheldrick, 2014)'
_computing_structure_solution 'SHELXS-2014/7 (Sheldrick, 2014)'
_diffrn_ambient_temperature 150.0(1)
_diffrn_detector_area_resol_mean 8.1297
_diffrn_measured_fraction_theta_full 0.996
_diffrn_measured_fraction_theta_max 0.996
_diffrn_measurement_device_type 'SuperNova, Dual, Cu at home/near, EosS2'
_diffrn_measurement_method '\w scans'
_diffrn_radiation_type CuK\a
_diffrn_radiation_wavelength 1.54184
_diffrn_reflns_av_R_equivalents 0.0343
_diffrn_reflns_av_unetI/netI 0.0581
_diffrn_reflns_Laue_measured_fraction_full 0.996
_diffrn_reflns_Laue_measured_fraction_max 0.996
_diffrn_reflns_limit_h_max 14
_diffrn_reflns_limit_h_min -16
_diffrn_reflns_limit_k_max 16
_diffrn_reflns_limit_k_min -18
_diffrn_reflns_limit_l_max 18
_diffrn_reflns_limit_l_min -13
_diffrn_reflns_number 11885
_diffrn_reflns_point_group_measured_fraction_full 0.997
_diffrn_reflns_point_group_measured_fraction_max 0.997
_diffrn_reflns_theta_full 66.592
_diffrn_reflns_theta_max 66.592
_diffrn_reflns_theta_min 3.744
_diffrn_source 'micro-focus sealed X-ray tube'
_exptl_absorpt_coefficient_mu 19.228
_exptl_absorpt_correction_T_max 1.00000
_exptl_absorpt_correction_T_min 0.34793
_exptl_absorpt_correction_type multi-scan
_exptl_absorpt_process_details
;
CrysAlisPro 1.171.40.36a (Rigaku Oxford Diffraction, 2018)
Empirical absorption correction using spherical harmonics,
 implemented in SCALE3 ABSPACK scaling algorithm.
;
_exptl_crystal_colour 'clear light yellow'
_exptl_crystal_density_diffrn 2.021
_exptl_crystal_description plate
_exptl_crystal_F_000 1856
_exptl_crystal_size_max 0.227
_exptl_crystal_size_mid 0.126
_exptl_crystal_size_min 0.047
_refine_diff_density_max 3.016
_refine_diff_density_min -1.778
_refine_diff_density_rms 0.210
_refine_ls_abs_structure_details
;
 Refined as an inversion twin.
;
_refine_ls_abs_structure_Flack 0.235(17)
_refine_ls_extinction_method none
_refine_ls_goodness_of_fit_ref 1.020
_refine_ls_hydrogen_treatment mixed
_refine_ls_matrix_type full
_refine_ls_number_parameters 664
_refine_ls_number_reflns 8266
_refine_ls_number_restraints 669
_refine_ls_restrained_S_all 0.987
_refine_ls_R_factor_all 0.0496
_refine_ls_R_factor_gt 0.0438
_refine_ls_shift/su_max 0.002
_refine_ls_shift/su_mean 0.000
_refine_ls_structure_factor_coef Fsqd
_refine_ls_weighting_details 'w=1/[\s^2^(Fo^2^)+(0.0790P)^2^] where P=(Fo^2^+2Fc^2^)/3'
_refine_ls_weighting_scheme calc
_refine_ls_wR_factor_gt 0.1157
_refine_ls_wR_factor_ref 0.1211
_reflns_Friedel_coverage 0.925
_reflns_Friedel_fraction_full 0.998
_reflns_Friedel_fraction_max 0.998
_reflns_number_gt 7353
_reflns_number_total 8266
_reflns_threshold_expression 'I > 2\s(I)'
_cod_data_source_file c9cc07757j2.cif
_cod_data_source_block Compound_10
_cod_database_code 7124387
_shelx_shelxl_version_number 2014/7
_shelx_space_group_comment
;
The symmetry employed for this shelxl refinement is uniquely defined
by the following loop, which should always be used as a source of
symmetry information in preference to the above space-group names.
They are only intended as comments.
;

loop_
_space_group_symop_operation_xyz
'x, y, z'
'-x, y+1/2, -z'

loop_
_atom_site_label
_atom_site_type_symbol
_atom_site_fract_x
_atom_site_fract_y
_atom_site_fract_z
_atom_site_U_iso_or_equiv
_atom_site_adp_type
_atom_site_occupancy
_atom_site_site_symmetry_order
_atom_site_calc_flag
_atom_site_refinement_flags_posn
_atom_site_refinement_flags_adp
W1 W 0.51483(4) -0.00520(6) 0.75636(4) 0.02216(15) Uani 1 1 d . U
Au1 Au 0.31444(4) -0.00168(6) 0.67244(3) 0.02680(14) Uani 1 1 d . U
W2 W -0.14660(4) -0.00453(6) 1.22882(3) 0.02246(14) Uani 1 1 d . U
Au2 Au -0.29392(4) -0.00132(6) 1.31495(3) 0.02644(14) Uani 1 1 d . U
Se2 Se -0.19796(15) 0.20145(12) 1.31503(15) 0.0390(4) Uani 1 1 d . U
N11 N -0.0822(10) -0.1044(9) 1.3336(9) 0.026(2) Uani 1 1 d . U
C3 C 0.5891(12) 0.0792(11) 0.6962(12) 0.028(3) Uani 1 1 d . U
N8 N -0.0261(10) -0.1441(9) 1.1647(10) 0.027(2) Uani 1 1 d . U
N1 N 0.6631(10) -0.0565(9) 0.8225(10) 0.028(2) Uani 1 1 d . U
Se1 Se 0.40865(17) 0.20363(14) 0.6883(2) 0.0533(6) Uani 1 1 d . U
B1 B 0.5878(13) -0.2060(13) 0.7801(13) 0.029(3) Uani 1 1 d D U
H1 H 0.6142(14) -0.274(2) 0.7890(13) 0.034 Uiso 1 1 calc DR U
C20 C -0.2029(12) 0.0845(11) 1.2828(10) 0.025(3) Uani 1 1 d . U
N6 N 0.5046(10) -0.1934(8) 0.8257(9) 0.024(2) Uani 1 1 d . U
C6 C 0.7505(12) -0.0225(11) 0.8640(11) 0.032(3) Uani 1 1 d . U
N2 N 0.6740(9) -0.1439(9) 0.8257(10) 0.026(2) Uani 1 1 d . U
O4 O -0.2319(12) 0.1243(11) 1.0694(10) 0.051(4) Uani 1 1 d . U
O2 O 0.6239(11) 0.1234(9) 0.6572(11) 0.045(3) Uani 1 1 d . U
C1 C 0.4234(12) 0.0870(11) 0.7092(11) 0.029(3) Uani 1 1 d . U
C22 C -0.2013(13) 0.0739(12) 1.1259(12) 0.032(3) Uani 1 1 d . U
N5 N 0.4663(10) -0.1130(8) 0.8294(8) 0.021(2) Uani 1 1 d . U
Cl7 Cl 0.0563(4) -0.0073(8) 0.8470(5) 0.0762(15) Uani 1 1 d . U
Cl1 Cl 0.1775(3) -0.0856(3) 0.6247(3) 0.0451(10) Uani 1 1 d . U
C30 C -0.0594(13) -0.0216(10) 1.4761(9) 0.031(3) Uani 1 1 d . U
H30A H -0.0280 0.0254 1.4548 0.047 Uiso 1 1 calc R U
H30B H -0.0260 -0.0328 1.5382 0.047 Uiso 1 1 calc R U
H30C H -0.1267 -0.0071 1.4704 0.047 Uiso 1 1 calc R U
N4 N 0.5490(10) -0.1858(8) 0.6814(10) 0.026(2) Uani 1 1 d . U
N12 N -0.0639(10) -0.1853(9) 1.3102(10) 0.028(2) Uani 1 1 d . U
C13 C 0.4607(12) -0.2506(11) 0.8682(10) 0.026(3) Uani 1 1 d . U
C15 C 0.4473(14) -0.0274(11) 0.5102(10) 0.032(3) Uani 1 1 d . U
H15A H 0.4963 0.0170 0.5238 0.048 Uiso 1 1 calc R U
H15B H 0.3894 -0.0078 0.5249 0.048 Uiso 1 1 calc R U
H15C H 0.4311 -0.0411 0.4472 0.048 Uiso 1 1 calc R U
O1 O 0.5429(13) 0.1233(11) 0.9198(10) 0.052(4) Uani 1 1 d . U
N10 N -0.1942(10) -0.1939(9) 1.1633(9) 0.026(2) Uani 1 1 d . U
N9 N -0.2369(10) -0.1133(9) 1.1581(9) 0.026(2) Uani 1 1 d . U
N7 N -0.0398(10) -0.0548(9) 1.1603(10) 0.029(2) Uani 1 1 d . U
C38 C -0.2632(14) -0.2511(12) 1.1141(11) 0.034(3) Uani 1 1 d . U
B2 B -0.0848(13) -0.2058(13) 1.2077(12) 0.028(3) Uani 1 1 d D U
H2 H -0.0633(14) -0.274(2) 1.1987(12) 0.034 Uiso 1 1 calc DR U
C11 C 0.3995(12) -0.1203(11) 0.8753(11) 0.027(3) Uani 1 1 d . U
C36 C -0.3299(12) -0.1227(11) 1.1066(11) 0.026(3) Uani 1 1 d . U
C12 C 0.3932(12) -0.2040(12) 0.9010(11) 0.029(3) Uani 1 1 d . U
H12 H 0.3524 -0.2255 0.9337 0.034 Uiso 1 1 calc R U
C8 C 0.7664(13) -0.1644(13) 0.8730(13) 0.035(3) Uani 1 1 d . U
C2 C 0.5351(15) 0.0713(12) 0.8588(13) 0.036(3) Uani 1 1 d . U
C17 C 0.5044(14) -0.1844(12) 0.5328(12) 0.036(3) Uani 1 1 d . U
H17 H 0.4937 -0.2005 0.4728 0.043 Uiso 1 1 calc R U
N3 N 0.5121(10) -0.1074(9) 0.6534(9) 0.027(2) Uani 1 1 d . U
C32 C -0.0181(13) -0.1814(12) 1.4572(12) 0.033(3) Uani 1 1 d . U
H32 H 0.0056 -0.1968 1.5176 0.040 Uiso 1 1 calc R U
C10 C 0.3439(13) -0.0458(11) 0.8945(11) 0.031(3) Uani 1 1 d . U
H10A H 0.3886 -0.0055 0.9318 0.046 Uiso 1 1 calc R U
H10B H 0.2975 -0.0649 0.9253 0.046 Uiso 1 1 calc R U
H10C H 0.3095 -0.0184 0.8390 0.046 Uiso 1 1 calc R U
C16 C 0.4858(13) -0.1051(12) 0.5638(11) 0.031(3) Uani 1 1 d . U
C33 C -0.0249(12) -0.2330(12) 1.3822(12) 0.032(3) Uani 1 1 d . U
C26 C 0.0176(12) -0.0234(12) 1.1143(11) 0.034(3) Uani 1 1 d . U
C27 C 0.0706(14) -0.0877(12) 1.0871(13) 0.035(3) Uani 1 1 d . U
H27 H 0.1158 -0.0817 1.0540 0.042 Uiso 1 1 calc R U
C28 C 0.0413(12) -0.1635(12) 1.1205(12) 0.031(3) Uani 1 1 d . U
C31 C -0.0554(13) -0.0998(12) 1.4214(12) 0.033(3) Uani 1 1 d . U
C29 C 0.0746(18) -0.2544(14) 1.1092(16) 0.050(5) Uani 1 1 d . U
H29A H 0.1183 -0.2739 1.1651 0.075 Uiso 1 1 calc R U
H29B H 0.1083 -0.2552 1.0632 0.075 Uiso 1 1 calc R U
H29C H 0.0185 -0.2917 1.0921 0.075 Uiso 1 1 calc R U
C35 C -0.4017(13) -0.0500(11) 1.0862(13) 0.035(4) Uani 1 1 d . U
H35A H -0.4601 -0.0661 1.1021 0.053 Uiso 1 1 calc R U
H35B H -0.4182 -0.0370 1.0230 0.053 Uiso 1 1 calc R U
H35C H -0.3729 -0.0003 1.1203 0.053 Uiso 1 1 calc R U
C5 C 0.7700(19) 0.0732(15) 0.8687(16) 0.049(5) Uani 1 1 d . U
H5A H 0.7603 0.0955 0.8089 0.073 Uiso 1 1 calc R U
H5B H 0.8365 0.0838 0.9036 0.073 Uiso 1 1 calc R U
H5C H 0.7256 0.1012 0.8966 0.073 Uiso 1 1 calc R U
C24 C 0.0233(17) 0.0719(13) 1.0963(15) 0.042(4) Uani 1 1 d . U
H24A H -0.0385 0.0984 1.0938 0.064 Uiso 1 1 calc R U
H24B H 0.0381 0.0801 1.0399 0.064 Uiso 1 1 calc R U
H24C H 0.0741 0.0975 1.1438 0.064 Uiso 1 1 calc R U
C7 C 0.8150(15) -0.0891(14) 0.8980(16) 0.042(4) Uani 1 1 d . U
H7 H 0.8801 -0.0833 0.9319 0.050 Uiso 1 1 calc R U
C18 C 0.5412(14) -0.2348(12) 0.6064(12) 0.035(3) Uani 1 1 d . U
C19 C 0.5752(16) -0.3272(12) 0.6134(15) 0.043(4) Uani 1 1 d . U
H19A H 0.6457 -0.3290 0.6337 0.065 Uiso 1 1 calc R U
H19B H 0.5529 -0.3543 0.5554 0.065 Uiso 1 1 calc R U
H19C H 0.5487 -0.3572 0.6557 0.065 Uiso 1 1 calc R U
C34 C 0.0032(15) -0.3241(12) 1.3799(14) 0.038(4) Uani 1 1 d . U
H34A H -0.0543 -0.3580 1.3535 0.057 Uiso 1 1 calc R U
H34B H 0.0335 -0.3438 1.4401 0.057 Uiso 1 1 calc R U
H34C H 0.0488 -0.3299 1.3445 0.057 Uiso 1 1 calc R U
C9 C 0.8014(16) -0.2566(14) 0.8905(17) 0.049(5) Uani 1 1 d . U
H9A H 0.7505 -0.2909 0.9030 0.073 Uiso 1 1 calc R U
H9B H 0.8589 -0.2584 0.9413 0.073 Uiso 1 1 calc R U
H9C H 0.8172 -0.2790 0.8383 0.073 Uiso 1 1 calc R U
Cl3 Cl -0.4038(4) -0.0840(3) 1.3613(4) 0.0461(11) Uani 1 1 d . U
O3 O 0.0244(11) 0.1240(10) 1.3127(12) 0.052(4) Uani 1 1 d . U
C39 C -0.2401(17) -0.3424(13) 1.1067(16) 0.047(4) Uani 1 1 d . U
H39A H -0.1862 -0.3475 1.0808 0.070 Uiso 1 1 calc R U
H39B H -0.2966 -0.3713 1.0691 0.070 Uiso 1 1 calc R U
H39C H -0.2224 -0.3681 1.1656 0.070 Uiso 1 1 calc R U
C37 C -0.3494(13) -0.2058(12) 1.0788(11) 0.033(3) Uani 1 1 d . U
H37 H -0.4088 -0.2276 1.0432 0.040 Uiso 1 1 calc R U
C23 C -0.0351(12) 0.0771(11) 1.2825(12) 0.028(3) Uani 1 1 d . U
Cl6 Cl 0.3303(7) 0.0051(8) 0.1421(6) 0.097(3) Uani 1 1 d . U
Cl8 Cl 0.0837(7) -0.1925(5) 0.8677(5) 0.079(2) Uani 1 1 d . U
C4AA C 0.039(2) -0.108(2) 0.792(2) 0.069(6) Uani 1 1 d . U
H4AA H -0.0304 -0.1164 0.7631 0.083 Uiso 1 1 calc R U
H4AB H 0.0729 -0.1080 0.7453 0.083 Uiso 1 1 calc R U
Cl5 Cl 0.3548(7) -0.1810(7) 0.1278(6) 0.095(3) Uani 1 1 d . U
C1AA C 0.349(3) -0.096(2) 0.199(2) 0.080(7) Uani 1 1 d . U
H1AA H 0.4095 -0.0936 0.2470 0.096 Uiso 1 1 calc R U
H1AB H 0.2955 -0.1058 0.2253 0.096 Uiso 1 1 calc R U
Cl4 Cl -0.2924(4) 0.1558(4) 1.4693(4) 0.0548(12) Uani 1 1 d . U
Cl2 Cl 0.2216(5) 0.1610(5) 0.5314(4) 0.0701(18) Uani 1 1 d . U
C4 C 0.2683(16) 0.2088(16) 0.6389(15) 0.050(4) Uani 1 1 d . U
H4A H 0.2382 0.1808 0.6806 0.060 Uiso 1 1 calc R U
H4B H 0.2484 0.2687 0.6348 0.060 Uiso 1 1 calc R U
C21 C -0.3092(14) 0.2087(11) 1.3648(13) 0.036(3) Uani 1 1 d . U
H21A H -0.3232 0.2689 1.3723 0.044 Uiso 1 1 calc R U
H21B H -0.3663 0.1843 1.3217 0.044 Uiso 1 1 calc R U
C14 C 0.4859(16) -0.3430(11) 0.8748(14) 0.039(4) Uani 1 1 d . U
H14A H 0.4875 -0.3640 0.8167 0.059 Uiso 1 1 calc R U
H14B H 0.4374 -0.3743 0.8947 0.059 Uiso 1 1 calc R U
H14C H 0.5493 -0.3509 0.9171 0.059 Uiso 1 1 calc R U

loop_
_atom_site_aniso_label
_atom_site_aniso_U_11
_atom_site_aniso_U_22
_atom_site_aniso_U_33
_atom_site_aniso_U_23
_atom_site_aniso_U_13
_atom_site_aniso_U_12
W1 0.0244(3) 0.0166(3) 0.0275(3) 0.0012(4) 0.0106(2) 0.0009(4)
Au1 0.0259(3) 0.0240(3) 0.0310(2) 0.0023(4) 0.00886(19) 0.0031(4)
W2 0.0217(3) 0.0174(3) 0.0281(3) -0.0005(4) 0.0065(2) 0.0002(4)
Au2 0.0264(3) 0.0220(3) 0.0324(2) -0.0018(4) 0.01072(19) -0.0003(4)
Se2 0.0388(10) 0.0197(9) 0.0632(12) -0.0069(9) 0.0222(9) -0.0023(8)
N11 0.021(5) 0.023(5) 0.035(4) 0.003(3) 0.008(4) 0.004(4)
C3 0.021(6) 0.022(6) 0.045(7) 0.002(5) 0.014(5) 0.007(5)
N8 0.027(5) 0.019(5) 0.037(6) -0.002(4) 0.014(5) 0.005(4)
N1 0.026(4) 0.023(5) 0.037(6) 0.004(4) 0.010(4) -0.004(3)
Se1 0.0417(11) 0.0193(10) 0.1033(18) 0.0123(11) 0.0271(11) 0.0068(8)
B1 0.025(6) 0.022(6) 0.039(6) -0.004(5) 0.011(4) -0.001(5)
C20 0.026(6) 0.026(5) 0.023(6) 0.002(4) 0.008(5) -0.003(4)
N6 0.026(5) 0.015(5) 0.033(5) 0.005(4) 0.011(4) -0.002(4)
C6 0.028(5) 0.035(6) 0.037(6) -0.004(4) 0.016(4) -0.008(4)
N2 0.020(4) 0.021(5) 0.040(6) 0.002(4) 0.012(4) -0.001(3)
O4 0.059(9) 0.051(8) 0.043(6) 0.014(6) 0.014(6) 0.012(7)
O2 0.045(7) 0.034(6) 0.067(8) 0.007(6) 0.035(7) -0.008(6)
C1 0.026(6) 0.025(5) 0.036(7) 0.007(5) 0.008(5) 0.004(4)
C22 0.031(7) 0.033(7) 0.034(5) 0.000(5) 0.015(5) 0.007(5)
N5 0.025(5) 0.016(4) 0.025(5) 0.002(4) 0.010(4) -0.004(4)
Cl7 0.059(3) 0.068(4) 0.100(4) -0.003(5) 0.019(3) -0.020(4)
Cl1 0.030(2) 0.040(3) 0.059(3) -0.002(2) 0.0036(18) -0.0065(18)
C30 0.045(8) 0.024(7) 0.024(5) 0.015(5) 0.008(5) 0.017(5)
N4 0.028(6) 0.014(5) 0.040(4) -0.006(3) 0.015(4) -0.002(4)
N12 0.024(6) 0.020(5) 0.040(4) 0.005(4) 0.008(4) 0.005(4)
C13 0.029(6) 0.022(5) 0.028(6) 0.002(4) 0.011(5) -0.004(4)
C15 0.049(9) 0.030(7) 0.022(6) -0.011(5) 0.018(6) 0.005(6)
O1 0.070(10) 0.043(7) 0.043(6) -0.011(6) 0.018(6) -0.006(7)
N10 0.028(5) 0.016(5) 0.032(5) -0.003(4) 0.007(4) 0.000(3)
N9 0.026(5) 0.023(5) 0.028(5) -0.001(4) 0.008(4) 0.000(3)
N7 0.024(5) 0.026(5) 0.036(5) -0.003(4) 0.007(4) 0.002(4)
C38 0.039(6) 0.022(5) 0.036(7) -0.004(5) 0.005(5) -0.002(4)
B2 0.030(6) 0.019(6) 0.035(5) -0.002(4) 0.009(4) 0.001(5)
C11 0.028(6) 0.023(5) 0.034(7) 0.006(5) 0.012(5) -0.004(4)
C36 0.027(5) 0.019(5) 0.032(6) -0.002(4) 0.005(4) 0.001(4)
C12 0.029(6) 0.028(6) 0.032(7) 0.005(5) 0.014(6) -0.004(5)
C8 0.020(5) 0.035(6) 0.049(8) 0.005(5) 0.010(5) 0.003(4)
C2 0.045(8) 0.026(6) 0.039(6) 0.003(5) 0.014(5) -0.008(6)
C17 0.044(9) 0.027(6) 0.037(6) -0.012(4) 0.014(5) -0.007(5)
N3 0.028(6) 0.020(5) 0.033(4) -0.003(3) 0.013(4) -0.001(4)
C32 0.035(8) 0.025(6) 0.038(6) 0.009(4) 0.009(5) 0.009(5)
C10 0.038(8) 0.024(6) 0.032(7) 0.008(6) 0.013(6) 0.002(6)
C16 0.039(8) 0.028(6) 0.026(5) -0.003(4) 0.011(5) -0.002(5)
C33 0.025(7) 0.027(6) 0.041(5) 0.006(4) 0.006(5) 0.005(5)
C26 0.028(6) 0.035(6) 0.038(7) 0.004(5) 0.009(5) 0.003(4)
C27 0.032(7) 0.031(6) 0.045(8) -0.002(5) 0.016(7) 0.001(5)
C28 0.024(6) 0.032(6) 0.039(7) -0.004(5) 0.012(6) 0.004(4)
C31 0.033(8) 0.034(6) 0.034(5) 0.002(4) 0.010(5) 0.005(5)
C29 0.064(13) 0.034(7) 0.068(13) 0.002(7) 0.045(11) 0.012(7)
C35 0.032(7) 0.018(7) 0.050(9) -0.012(6) 0.003(6) -0.001(6)
C5 0.050(12) 0.042(8) 0.054(11) -0.002(6) 0.015(10) -0.015(6)
C24 0.048(11) 0.030(7) 0.054(11) 0.003(6) 0.023(9) -0.002(6)
C7 0.028(6) 0.042(6) 0.056(9) 0.001(5) 0.014(6) -0.003(5)
C18 0.041(8) 0.025(6) 0.041(6) -0.010(4) 0.014(5) -0.004(5)
C19 0.053(11) 0.027(7) 0.055(10) -0.013(6) 0.024(9) 0.003(6)
C34 0.042(10) 0.026(7) 0.049(9) 0.010(6) 0.015(8) 0.014(6)
C9 0.041(10) 0.036(7) 0.068(12) 0.008(7) 0.013(9) 0.013(7)
Cl3 0.054(3) 0.034(2) 0.062(3) -0.007(2) 0.035(2) -0.014(2)
O3 0.034(6) 0.039(7) 0.076(9) -0.017(7) 0.005(6) -0.012(5)
C39 0.058(11) 0.020(6) 0.059(11) 0.000(6) 0.011(9) -0.001(6)
C37 0.038(6) 0.021(5) 0.035(7) 0.001(5) 0.004(5) -0.002(4)
C23 0.023(5) 0.024(6) 0.038(7) -0.007(5) 0.009(5) 0.000(4)
Cl6 0.113(6) 0.090(6) 0.104(5) -0.005(6) 0.059(4) -0.047(6)
Cl8 0.098(5) 0.072(4) 0.076(4) -0.003(3) 0.037(4) 0.011(4)
C4AA 0.073(16) 0.061(10) 0.069(11) -0.002(8) 0.013(10) -0.013(9)
Cl5 0.098(6) 0.118(7) 0.077(4) -0.016(5) 0.037(4) 0.000(5)
C1AA 0.083(18) 0.097(11) 0.071(12) -0.019(9) 0.042(12) -0.036(10)
Cl4 0.064(3) 0.057(3) 0.047(2) -0.007(2) 0.021(2) 0.008(3)
Cl2 0.066(4) 0.087(5) 0.055(3) 0.022(3) 0.013(3) 0.032(3)
C4 0.048(8) 0.050(10) 0.057(8) 0.025(7) 0.022(6) 0.021(7)
C21 0.044(8) 0.016(7) 0.048(7) -0.008(6) 0.013(6) 0.005(6)
C14 0.057(11) 0.017(6) 0.050(10) 0.008(6) 0.025(9) -0.004(6)

loop_
_atom_type_symbol
_atom_type_description
_atom_type_scat_dispersion_real
_atom_type_scat_dispersion_imag
_atom_type_scat_source
C C 0.0181 0.0091 'International Tables Vol C Tables 4.2.6.8 and 6.1.1.4'
H H 0.0000 0.0000 'International Tables Vol C Tables 4.2.6.8 and 6.1.1.4'
Au Au -4.4197 7.2980 'International Tables Vol C Tables 4.2.6.8 and 6.1.1.4'
B B 0.0090 0.0039 'International Tables Vol C Tables 4.2.6.8 and 6.1.1.4'
Cl Cl 0.3639 0.7018 'International Tables Vol C Tables 4.2.6.8 and 6.1.1.4'
N N 0.0311 0.0180 'International Tables Vol C Tables 4.2.6.8 and 6.1.1.4'
O O 0.0492 0.0322 'International Tables Vol C Tables 4.2.6.8 and 6.1.1.4'
Se Se -0.7943 1.1372 'International Tables Vol C Tables 4.2.6.8 and 6.1.1.4'
W W -5.4734 5.5774 'International Tables Vol C Tables 4.2.6.8 and 6.1.1.4'

loop_
_geom_angle_atom_site_label_1
_geom_angle_atom_site_label_2
_geom_angle_atom_site_label_3
_geom_angle
C1 W1 C2 77.5(8)
C1 W1 C3 74.4(6)
C2 W1 C3 90.0(7)
C1 W1 N1 153.0(6)
C2 W1 N1 86.5(7)
C3 W1 N1 84.2(6)
C1 W1 N5 118.6(6)
C2 W1 N5 92.5(6)
C3 W1 N5 167.0(5)
N1 W1 N5 83.3(5)
C1 W1 N3 112.4(6)
C2 W1 N3 170.1(7)
C3 W1 N3 92.3(6)
N1 W1 N3 84.2(5)
N5 W1 N3 83.1(5)
C1 W1 Au1 47.0(5)
C2 W1 Au1 105.6(6)
C3 W1 Au1 111.2(5)
N1 W1 Au1 160.0(4)
N5 W1 Au1 80.3(3)
N3 W1 Au1 82.5(4)
C1 Au1 Cl1 172.1(5)
C1 Au1 W1 44.2(5)
Cl1 Au1 W1 143.76(14)
C20 W2 C22 77.7(7)
C20 W2 C23 74.8(7)
C22 W2 C23 91.7(8)
C20 W2 N9 121.1(6)
C22 W2 N9 91.7(7)
C23 W2 N9 164.1(6)
C20 W2 N7 153.1(6)
C22 W2 N7 90.0(6)
C23 W2 N7 81.8(6)
N9 W2 N7 82.7(5)
C20 W2 N11 108.8(6)
C22 W2 N11 173.4(6)
C23 W2 N11 91.4(6)
N9 W2 N11 83.8(5)
N7 W2 N11 84.7(5)
C20 W2 Au2 46.5(5)
C22 W2 Au2 101.3(5)
C23 W2 Au2 113.6(4)
N9 W2 Au2 80.9(3)
N7 W2 Au2 160.3(4)
N11 W2 Au2 82.8(3)
C20 Au2 Cl3 172.4(5)
C20 Au2 W2 43.3(5)
Cl3 Au2 W2 144.23(13)
C20 Se2 C21 100.8(7)
C31 N11 N12 107.9(15)
C31 N11 W2 130.9(12)
N12 N11 W2 121.2(10)
O2 C3 W1 174.3(17)
C28 N8 N7 107.8(14)
C28 N8 B2 128.4(14)
N7 N8 B2 123.7(13)
C6 N1 N2 107.2(14)
C6 N1 W1 135.5(12)
N2 N1 W1 117.2(10)
C1 Se1 C4 99.5(9)
N4 B1 N6 109.0(13)
N4 B1 N2 110.3(14)
N6 B1 N2 108.4(13)
Se2 C20 W2 146.1(9)
Se2 C20 Au2 123.7(8)
W2 C20 Au2 90.1(7)
C13 N6 N5 109.8(12)
C13 N6 B1 130.5(14)
N5 N6 B1 119.8(12)
N1 C6 C7 108.2(16)
N1 C6 C5 123.0(18)
C7 C6 C5 128.7(19)
C8 N2 N1 109.7(14)
C8 N2 B1 128.2(15)
N1 N2 B1 122.1(13)
Se1 C1 W1 145.8(10)
Se1 C1 Au1 125.4(9)
W1 C1 Au1 88.8(7)
O4 C22 W2 175.5(17)
C11 N5 N6 106.9(12)
C11 N5 W1 134.1(11)
N6 N5 W1 118.8(9)
N3 N4 C18 107.4(14)
N3 N4 B1 120.9(14)
C18 N4 B1 131.7(15)
C33 N12 N11 111.2(14)
C33 N12 B2 130.9(15)
N11 N12 B2 117.7(13)
N6 C13 C12 106.7(15)
N6 C13 C14 122.5(14)
C12 C13 C14 130.8(15)
C38 N10 N9 108.7(13)
C38 N10 B2 130.2(14)
N9 N10 B2 120.6(13)
C36 N9 N10 106.0(13)
C36 N9 W2 135.3(11)
N10 N9 W2 118.7(10)
C26 N7 N8 107.2(13)
C26 N7 W2 137.4(12)
N8 N7 W2 115.5(10)
N10 C38 C37 107.5(16)
N10 C38 C39 121.7(17)
C37 C38 C39 130.8(18)
N10 B2 N8 109.6(14)
N10 B2 N12 108.3(13)
N8 B2 N12 109.8(14)
N5 C11 C12 110.4(15)
N5 C11 C10 122.4(14)
C12 C11 C10 127.2(14)
N9 C36 C37 111.6(15)
N9 C36 C35 122.7(15)
C37 C36 C35 125.6(16)
C11 C12 C13 106.2(14)
N2 C8 C7 106.8(18)
N2 C8 C9 122.7(18)
C7 C8 C9 130.4(18)
O1 C2 W1 175.5(18)
C18 C17 C16 106.9(16)
C16 N3 N4 109.2(14)
C16 N3 W1 131.6(12)
N4 N3 W1 119.0(10)
C33 C32 C31 105.0(15)
N3 C16 C17 108.3(16)
N3 C16 C15 123.9(15)
C17 C16 C15 127.8(15)
N12 C33 C32 107.1(15)
N12 C33 C34 124.8(17)
C32 C33 C34 128.2(16)
N7 C26 C27 111.5(16)
N7 C26 C24 122.4(16)
C27 C26 C24 126.1(17)
C26 C27 C28 104.8(16)
N8 C28 C27 108.8(16)
N8 C28 C29 123.6(16)
C27 C28 C29 127.6(16)
N11 C31 C32 108.9(16)
N11 C31 C30 126.0(16)
C32 C31 C30 125.1(15)
C8 C7 C6 107.9(18)
C17 C18 N4 108.0(16)
C17 C18 C19 130.5(17)
N4 C18 C19 121.4(17)
C36 C37 C38 106.2(16)
O3 C23 W2 177.7(15)
Cl8 C4AA Cl7 111.5(16)
Cl5 C1AA Cl6 113.0(17)
Cl2 C4 Se1 115.4(11)
Cl4 C21 Se2 114.7(10)

loop_
_geom_bond_atom_site_label_1
_geom_bond_atom_site_label_2
_geom_bond_distance
W1 C1 1.933(17)
W1 C2 1.936(19)
W1 C3 2.059(16)
W1 N1 2.213(14)
W1 N5 2.233(12)
W1 N3 2.241(13)
W1 Au1 2.7737(7)
Au1 C1 2.029(18)
Au1 Cl1 2.283(5)
W2 C20 1.903(16)
W2 C22 1.982(18)
W2 C23 2.017(17)
W2 N9 2.215(14)
W2 N7 2.217(13)
W2 N11 2.245(14)
W2 Au2 2.7723(7)
Au2 C20 2.012(15)
Au2 Cl3 2.283(4)
Se2 C20 1.881(17)
Se2 C21 1.941(19)
N11 C31 1.30(2)
N11 N12 1.35(2)
C3 O2 1.12(2)
N8 C28 1.36(2)
N8 N7 1.40(2)
N8 B2 1.54(2)
N1 C6 1.33(2)
N1 N2 1.37(2)
Se1 C1 1.843(18)
Se1 C4 1.92(2)
B1 N4 1.50(2)
B1 N6 1.55(2)
B1 N2 1.56(2)
N6 C13 1.36(2)
N6 N5 1.370(18)
C6 C7 1.38(3)
C6 C5 1.51(3)
N2 C8 1.35(2)
O4 C22 1.16(2)
N5 C11 1.34(2)
Cl7 C4AA 1.76(3)
C30 C31 1.49(2)
N4 N3 1.35(2)
N4 C18 1.37(2)
N12 C33 1.32(2)
N12 B2 1.56(2)
C13 C12 1.40(2)
C13 C14 1.48(2)
C15 C16 1.48(2)
O1 C2 1.22(2)
N10 C38 1.38(2)
N10 N9 1.38(2)
N10 B2 1.52(2)
N9 C36 1.34(2)
N7 C26 1.32(2)
C38 C37 1.38(3)
C38 C39 1.47(3)
C11 C12 1.37(2)
C11 C10 1.48(2)
C36 C37 1.37(3)
C36 C35 1.49(2)
C8 C7 1.36(3)
C8 C9 1.52(3)
C17 C18 1.36(3)
C17 C16 1.38(3)
N3 C16 1.33(2)
C32 C33 1.39(3)
C32 C31 1.43(3)
C33 C34 1.47(2)
C26 C27 1.38(3)
C26 C24 1.51(3)
C27 C28 1.40(3)
C28 C29 1.51(3)
C18 C19 1.51(3)
O3 C23 1.11(2)
Cl6 C1AA 1.78(4)
Cl8 C4AA 1.76(3)
Cl5 C1AA 1.74(3)
Cl4 C21 1.77(2)
Cl2 C4 1.77(3)

loop_
_smtbx_masks_void_nr
_smtbx_masks_void_average_x
_smtbx_masks_void_average_y
_smtbx_masks_void_average_z
_smtbx_masks_void_volume
_smtbx_masks_void_count_electrons
_smtbx_masks_void_content
1 0.202 0.295 0.359 221 92 ' '
2 0.798 0.283 0.641 221 91 ' '
